data_4318638
loop_
_publ_author_name
'Richard E. Sykora'
'Steven M. McDaniel'
'Daniel M. Wells'
'Thomas E. Albrecht-Schmitt'

_publ_contact_author
;
Prof. Thomas E. Albrecht-Schmitt 
179 Chemistry Building
Department of Chemistry
Auburn University, AL
36849
;
_publ_contact_author_email ' albreth@auburn.edu '
_publ_contact_author_fax ' 334 844 6959 '
_publ_contact_author_phone ' 334 844 6948 '
_publ_section_title
;
 Mixed-Metal Uranium(VI) Iodates: Hydrothermal Syntheses, Structures, and
 Reactivity of Rb[UO2(CrO4)(IO3)(H2O)], A2[UO2(CrO4)(IO3)2] (A = K, Rb,
 Cs), and K2[UO2(MoO4)(IO3)2]
;
_journal_name_full 'Inorganic Chemistry'
_journal_page_first 5126
_journal_page_last 5132
_journal_paper_doi 10.1021/ic025773y
_journal_volume 41
_journal_year 2002
_chemical_formula_sum 'Cr H2 I O10 Rb U'
_chemical_formula_weight 664.42
_chemical_name_systematic
; 
 ? 
;
_space_group_IT_number 2
_symmetry_cell_setting triclinic
_symmetry_space_group_name_Hall '-P 1'
_symmetry_space_group_name_H-M 'P -1'
_atom_sites_solution_hydrogens 'not located'
_atom_sites_solution_primary direct
_atom_sites_solution_secondary difmap
_audit_creation_method SHELXL-97
_cell_angle_alpha 88.7400(10)
_cell_angle_beta 87.0750(10)
_cell_angle_gamma 71.6720(10)
_cell_formula_units_Z 2
_cell_length_a 7.3133(5)
_cell_length_b 8.0561(6)
_cell_length_c 8.4870(6)
_cell_measurement_reflns_used all
_cell_measurement_temperature 193(2)
_cell_measurement_theta_max 28.29
_cell_measurement_theta_min 2.40
_cell_volume 474.03(6)
_computing_cell_refinement 'SMART, SAINT'
_computing_data_collection SMART
_computing_data_reduction SAINT
_computing_molecular_graphics 'SHELXP-97 (Sheldrick, 1997)'
_computing_publication_material 'SHELXCIF-97 (Sheldrick, 1997)'
_computing_structure_refinement 'SHELXL-97 (Sheldrick, 1997)'
_computing_structure_solution 'SHELXS-97 (Sheldrick, 1997)'
_diffrn_ambient_temperature 193(2)
_diffrn_measured_fraction_theta_full 0.962
_diffrn_measured_fraction_theta_max 0.962
_diffrn_measurement_device_type 'Bruker APEX'
_diffrn_measurement_method '0.3 wide w/ exposures'
_diffrn_radiation_monochromator graphite
_diffrn_radiation_source 'fine-focus sealed tube'
_diffrn_radiation_type MoK\a
_diffrn_radiation_wavelength 0.71073
_diffrn_reflns_av_R_equivalents 0.0343
_diffrn_reflns_av_sigmaI/netI 0.0523
_diffrn_reflns_limit_h_max 9
_diffrn_reflns_limit_h_min -9
_diffrn_reflns_limit_k_max 10
_diffrn_reflns_limit_k_min -10
_diffrn_reflns_limit_l_max 11
_diffrn_reflns_limit_l_min -11
_diffrn_reflns_number 4646
_diffrn_reflns_theta_full 28.29
_diffrn_reflns_theta_max 28.29
_diffrn_reflns_theta_min 2.40
_diffrn_standards_decay_% 0
_diffrn_standards_interval_count na
_diffrn_standards_interval_time na
_diffrn_standards_number na
_exptl_absorpt_coefficient_mu 26.596
_exptl_absorpt_correction_T_max '0.702257 ratio of min/max'
_exptl_absorpt_correction_T_min '0.702257 ratio of min/max'
_exptl_absorpt_correction_type 'analytical, multiscan (SADABS)'
_exptl_crystal_colour yellow
_exptl_crystal_density_diffrn 4.655
_exptl_crystal_density_meas ?
_exptl_crystal_density_method 'not measured'
_exptl_crystal_description needle
_exptl_crystal_F_000 576
_exptl_crystal_size_max 0.250
_exptl_crystal_size_mid 0.030
_exptl_crystal_size_min 0.024
_refine_diff_density_max 2.258
_refine_diff_density_min -2.875
_refine_diff_density_rms 0.456
_refine_ls_extinction_coef 0.0000(4)
_refine_ls_extinction_expression Fc^*^=kFc[1+0.001xFc^2^\l^3^/sin(2\q)]^-1/4^
_refine_ls_extinction_method SHELXL
_refine_ls_goodness_of_fit_ref 1.116
_refine_ls_hydrogen_treatment mixed
_refine_ls_matrix_type full
_refine_ls_number_parameters 128
_refine_ls_number_reflns 2269
_refine_ls_number_restraints 0
_refine_ls_restrained_S_all 1.116
_refine_ls_R_factor_all 0.0385
_refine_ls_R_factor_gt 0.0319
_refine_ls_shift/su_max 3.262
_refine_ls_shift/su_mean 0.026
_refine_ls_structure_factor_coef Fsqd
_refine_ls_weighting_details 'calc w=1/[\s^2^(Fo^2^)+(0.0545P)^2^+0.0000P] where P=(Fo^2^+2Fc^2^)/3'
_refine_ls_weighting_scheme calc
_refine_ls_wR_factor_gt 0.0906
_refine_ls_wR_factor_ref 0.1023
_reflns_number_gt 1974
_reflns_number_total 2269
_reflns_threshold_expression >2sigma(I)
_cod_data_source_file ic025773y_s1_1.cif
_cod_data_source_block 1
_cod_depositor_comments
;
The following automatic conversions were performed:

'_exptl_crystal_density_meas' value 'not measured' was changed to '?'
- the value is perceived as not measured.

Automatic conversion script
Id: cif_fix_values 3008 2015-01-20 13:52:24Z robertas 
;
_cod_original_formula_sum 'H2 Cr I O10 Rb U'
_cod_database_code 4318638

loop_
_symmetry_equiv_pos_as_xyz
'x, y, z'
'-x, -y, -z'

loop_
_atom_site_label
_atom_site_type_symbol
_atom_site_fract_x
_atom_site_fract_y
_atom_site_fract_z
_atom_site_U_iso_or_equiv
_atom_site_adp_type
_atom_site_occupancy
_atom_site_symmetry_multiplicity
_atom_site_calc_flag
_atom_site_refinement_flags
_atom_site_disorder_assembly
_atom_site_disorder_group
U1 U 0.12831(5) 0.15418(4) 0.22363(4) 0.01032(14) Uani 1 1 d . . .
Cr1 Cr -0.2025(2) 0.4235(2) -0.08569(18) 0.0111(3) Uani 1 1 d . . .
I1 I 0.60754(8) 0.20907(8) 0.21360(7) 0.01069(16) Uani 1 1 d . . .
Rb1 Rb 0.65923(14) 0.68071(13) 0.34265(12) 0.0192(2) Uani 1 1 d . . .
O1 O -0.1324(9) 0.3543(9) 0.1023(8) 0.0124(14) Uani 1 1 d . . .
O2 O -0.2574(10) 0.6466(9) -0.0995(9) 0.0152(14) Uani 1 1 d . . .
O3 O -0.0381(10) 0.3283(9) -0.2169(9) 0.0190(16) Uani 1 1 d . . .
O4 O -0.3904(10) 0.3693(9) -0.1152(8) 0.0162(14) Uani 1 1 d . . .
O5 O 0.4649(10) 0.0642(9) 0.2750(9) 0.0172(15) Uani 1 1 d . . .
O6 O 0.8374(9) 0.0761(9) 0.2945(8) 0.0139(14) Uani 1 1 d . . .
O7 O 0.5329(10) 0.3682(9) 0.3660(9) 0.0150(14) Uani 1 1 d . . .
O8 O 0.2020(9) -0.1143(9) 0.3829(8) 0.0146(14) Uani 1 1 d . . .
O9 O 0.0763(10) 0.2812(10) 0.3973(8) 0.0170(15) Uani 1 1 d . . .
O10 O 0.1847(10) 0.0231(9) 0.0518(8) 0.0148(14) Uani 1 1 d . . .

loop_
_atom_site_aniso_label
_atom_site_aniso_U_11
_atom_site_aniso_U_22
_atom_site_aniso_U_33
_atom_site_aniso_U_23
_atom_site_aniso_U_13
_atom_site_aniso_U_12
U1 0.00612(19) 0.0119(2) 0.0135(2) 0.00027(13) -0.00034(12) -0.00365(13)
Cr1 0.0076(7) 0.0111(7) 0.0150(8) 0.0016(6) -0.0008(6) -0.0036(6)
I1 0.0053(3) 0.0131(3) 0.0146(3) 0.0008(2) -0.0007(2) -0.0042(2)
Rb1 0.0144(5) 0.0220(5) 0.0223(5) -0.0018(4) 0.0009(4) -0.0077(4)
O1 0.005(3) 0.017(3) 0.019(4) 0.005(3) -0.002(3) -0.008(3)
O2 0.011(3) 0.008(3) 0.027(4) 0.004(3) -0.001(3) -0.003(3)
O3 0.016(4) 0.018(4) 0.021(4) -0.001(3) 0.004(3) -0.004(3)
O4 0.020(4) 0.012(3) 0.016(4) 0.002(3) -0.002(3) -0.004(3)
O5 0.004(3) 0.016(4) 0.031(4) 0.004(3) 0.000(3) -0.004(3)
O6 0.007(3) 0.022(4) 0.011(3) 0.001(3) -0.008(2) -0.002(3)
O7 0.012(3) 0.014(3) 0.020(4) -0.004(3) 0.002(3) -0.005(3)
O8 0.008(3) 0.016(4) 0.017(4) -0.005(3) 0.000(3) -0.001(3)
O9 0.013(3) 0.026(4) 0.013(3) -0.003(3) 0.001(3) -0.008(3)
O10 0.015(4) 0.014(3) 0.014(3) -0.002(3) 0.001(3) -0.004(3)

loop_
_atom_type_symbol
_atom_type_description
_atom_type_scat_dispersion_real
_atom_type_scat_dispersion_imag
_atom_type_scat_source
O O 0.0106 0.0060 'International Tables Vol C Tables 4.2.6.8 and 6.1.1.4'
H H 0.0000 0.0000 'International Tables Vol C Tables 4.2.6.8 and 6.1.1.4'
Cr Cr 0.3209 0.6236 'International Tables Vol C Tables 4.2.6.8 and 6.1.1.4'
Rb Rb -0.9393 2.9676 'International Tables Vol C Tables 4.2.6.8 and 6.1.1.4'
I I -0.4742 1.8119 'International Tables Vol C Tables 4.2.6.8 and 6.1.1.4'
U U -9.6767 9.6646 'International Tables Vol C Tables 4.2.6.8 and 6.1.1.4'

loop_
_geom_angle_atom_site_label_1
_geom_angle_atom_site_label_2
_geom_angle_atom_site_label_3
_geom_angle
_geom_angle_site_symmetry_1
_geom_angle_site_symmetry_3
_geom_angle_publ_flag
O9 U1 O10 178.7(3) . . ?
O9 U1 O2 90.5(3) . 2_565 ?
O10 U1 O2 89.9(3) . 2_565 ?
O9 U1 O1 90.6(3) . . ?
O10 U1 O1 90.7(3) . . ?
O2 U1 O1 75.4(2) 2_565 . ?
O9 U1 O5 89.9(3) . . ?
O10 U1 O5 89.0(3) . . ?
O2 U1 O5 72.7(2) 2_565 . ?
O1 U1 O5 148.1(2) . . ?
O9 U1 O6 86.5(3) . 1_455 ?
O10 U1 O6 93.8(3) . 1_455 ?
O2 U1 O6 146.8(2) 2_565 1_455 ?
O1 U1 O6 71.6(2) . 1_455 ?
O5 U1 O6 140.3(2) . 1_455 ?
O9 U1 O8 90.2(3) . . ?
O10 U1 O8 88.7(3) . . ?
O2 U1 O8 144.6(2) 2_565 . ?
O1 U1 O8 140.0(2) . . ?
O5 U1 O8 71.9(2) . . ?
O6 U1 O8 68.6(2) 1_455 . ?
O9 U1 Rb1 31.6(2) . 2_666 ?
O10 U1 Rb1 147.3(2) . 2_666 ?
O2 U1 Rb1 83.90(18) 2_565 2_666 ?
O1 U1 Rb1 118.37(17) . 2_666 ?
O5 U1 Rb1 58.41(18) . 2_666 ?
O6 U1 Rb1 108.80(15) 1_455 2_666 ?
O8 U1 Rb1 78.49(16) . 2_666 ?
O9 U1 Rb1 48.7(2) . 1_455 ?
O10 U1 Rb1 132.6(2) . 1_455 ?
O2 U1 Rb1 78.14(17) 2_565 1_455 ?
O1 U1 Rb1 41.91(17) . 1_455 ?
O5 U1 Rb1 128.65(17) . 1_455 ?
O6 U1 Rb1 75.13(17) 1_455 1_455 ?
O8 U1 Rb1 126.38(16) . 1_455 ?
Rb1 U1 Rb1 77.47(2) 2_666 1_455 ?
O9 U1 Rb1 104.2(2) . 1_545 ?
O10 U1 Rb1 74.5(2) . 1_545 ?
O2 U1 Rb1 104.71(17) 2_565 1_545 ?
O1 U1 Rb1 165.18(17) . 1_545 ?
O5 U1 Rb1 35.31(17) . 1_545 ?
O6 U1 Rb1 108.09(16) 1_455 1_545 ?
O8 U1 Rb1 41.27(16) . 1_545 ?
Rb1 U1 Rb1 76.10(2) 2_666 1_545 ?
Rb1 U1 Rb1 152.91(3) 1_455 1_545 ?
O4 Cr1 O3 107.9(4) . . ?
O4 Cr1 O2 109.6(3) . . ?
O3 Cr1 O2 110.8(4) . . ?
O4 Cr1 O1 107.3(3) . . ?
O3 Cr1 O1 111.3(4) . . ?
O2 Cr1 O1 109.8(3) . . ?
O4 Cr1 Rb1 102.8(3) . 1_455 ?
O3 Cr1 Rb1 148.0(3) . 1_455 ?
O2 Cr1 Rb1 65.6(2) . 1_455 ?
O1 Cr1 Rb1 49.2(2) . 1_455 ?
O7 I1 O6 98.1(3) . . ?
O7 I1 O5 100.1(3) . . ?
O6 I1 O5 97.3(3) . . ?
O7 I1 Rb1 38.7(2) . . ?
O6 I1 Rb1 95.0(2) . . ?
O5 I1 Rb1 138.4(2) . . ?
O7 I1 Rb1 35.0(2) . 2_666 ?
O6 I1 Rb1 92.5(2) . 2_666 ?
O5 I1 Rb1 66.4(2) . 2_666 ?
Rb1 I1 Rb1 73.47(2) . 2_666 ?
O7 I1 Rb1 117.0(2) . 1_545 ?
O6 I1 Rb1 62.9(2) . 1_545 ?
O5 I1 Rb1 37.3(2) . 1_545 ?
Rb1 I1 Rb1 147.64(3) . 1_545 ?
Rb1 I1 Rb1 83.64(2) 2_666 1_545 ?
O7 Rb1 O3 140.3(2) 2_666 2_665 ?
O7 Rb1 O7 63.7(2) 2_666 . ?
O3 Rb1 O7 122.9(2) 2_665 . ?
O7 Rb1 O4 100.6(2) 2_666 2_565 ?
O3 Rb1 O4 116.6(2) 2_665 2_565 ?
O7 Rb1 O4 60.2(2) . 2_565 ?
O7 Rb1 O5 102.0(2) 2_666 1_565 ?
O3 Rb1 O5 95.90(19) 2_665 1_565 ?
O7 Rb1 O5 135.05(19) . 1_565 ?
O4 Rb1 O5 83.56(19) 2_565 1_565 ?
O7 Rb1 O9 74.74(19) 2_666 2_666 ?
O3 Rb1 O9 67.7(2) 2_665 2_666 ?
O7 Rb1 O9 115.8(2) . 2_666 ?
O4 Rb1 O9 175.13(19) 2_565 2_666 ?
O5 Rb1 O9 98.6(2) 1_565 2_666 ?
O7 Rb1 O8 62.90(19) 2_666 1_565 ?
O3 Rb1 O8 149.1(2) 2_665 1_565 ?
O7 Rb1 O8 83.33(19) . 1_565 ?
O4 Rb1 O8 59.23(18) 2_565 1_565 ?
O5 Rb1 O8 54.00(18) 1_565 1_565 ?
O9 Rb1 O8 118.61(18) 2_666 1_565 ?
O7 Rb1 O1 121.85(18) 2_666 1_655 ?
O3 Rb1 O1 65.45(18) 2_665 1_655 ?
O7 Rb1 O1 61.73(18) . 1_655 ?
O4 Rb1 O1 68.04(18) 2_565 1_655 ?
O5 Rb1 O1 130.61(19) 1_565 1_655 ?
O9 Rb1 O1 113.12(18) 2_666 1_655 ?
O8 Rb1 O1 126.35(16) 1_565 1_655 ?
O7 Rb1 I1 85.72(14) 2_666 . ?
O3 Rb1 I1 104.33(15) 2_665 . ?
O7 Rb1 I1 22.28(14) . . ?
O4 Rb1 I1 54.08(13) 2_565 . ?
O5 Rb1 I1 137.59(14) 1_565 . ?
O9 Rb1 I1 123.47(15) 2_666 . ?
O8 Rb1 I1 96.37(13) 1_565 . ?
O1 Rb1 I1 40.14(11) 1_655 . ?
O7 Rb1 I1 20.92(14) 2_666 2_666 ?
O3 Rb1 I1 132.28(15) 2_665 2_666 ?
O7 Rb1 I1 84.35(14) . 2_666 ?
O4 Rb1 I1 110.94(14) 2_565 2_666 ?
O5 Rb1 I1 84.99(14) 1_565 2_666 ?
O9 Rb1 I1 65.07(13) 2_666 2_666 ?
O8 Rb1 I1 59.44(12) 1_565 2_666 ?
O1 Rb1 I1 142.07(12) 1_655 2_666 ?
I1 Rb1 I1 106.53(2) . 2_666 ?
O7 Rb1 Cr1 135.75(14) 2_666 1_655 ?
O3 Rb1 Cr1 68.05(15) 2_665 1_655 ?
O7 Rb1 Cr1 72.14(14) . 1_655 ?
O4 Rb1 Cr1 52.66(14) 2_565 1_655 ?
O5 Rb1 Cr1 107.81(15) 1_565 1_655 ?
O9 Rb1 Cr1 130.04(14) 2_666 1_655 ?
O8 Rb1 Cr1 111.23(12) 1_565 1_655 ?
O1 Rb1 Cr1 23.44(12) 1_655 1_655 ?
I1 Rb1 Cr1 50.33(3) . 1_655 ?
I1 Rb1 Cr1 155.91(3) 2_666 1_655 ?
O7 Rb1 I1 116.26(14) 2_666 1_565 ?
O3 Rb1 I1 74.56(15) 2_665 1_565 ?
O7 Rb1 I1 154.93(15) . 1_565 ?
O4 Rb1 I1 96.68(14) 2_565 1_565 ?
O5 Rb1 I1 21.71(13) 1_565 1_565 ?
O9 Rb1 I1 86.70(14) 2_666 1_565 ?
O8 Rb1 I1 75.68(13) 1_565 1_565 ?
O1 Rb1 I1 121.57(12) 1_655 1_565 ?
I1 Rb1 I1 147.64(3) . 1_565 ?
I1 Rb1 I1 96.36(2) 2_666 1_565 ?
Cr1 Rb1 I1 102.70(3) 1_655 1_565 ?
Cr1 O1 U1 138.7(4) . . ?
Cr1 O1 Rb1 107.4(3) . 1_455 ?
U1 O1 Rb1 109.7(2) . 1_455 ?
Cr1 O2 U1 137.5(4) . 2_565 ?
Cr1 O3 Rb1 141.9(4) . 2_665 ?
Cr1 O4 Rb1 147.8(4) . 2_565 ?
I1 O5 U1 118.9(3) . . ?
I1 O5 Rb1 121.0(3) . 1_545 ?
U1 O5 Rb1 117.4(3) . 1_545 ?
I1 O6 U1 118.5(3) . 1_655 ?
I1 O7 Rb1 124.1(3) . 2_666 ?
I1 O7 Rb1 119.0(3) . . ?
Rb1 O7 Rb1 116.3(2) 2_666 . ?
U1 O8 Rb1 108.7(2) . 1_545 ?
U1 O9 Rb1 130.9(3) . 2_666 ?

loop_
_geom_bond_atom_site_label_1
_geom_bond_atom_site_label_2
_geom_bond_distance
_geom_bond_site_symmetry_2
_geom_bond_publ_flag
U1 O9 1.768(7) . ?
U1 O10 1.774(7) . ?
U1 O2 2.314(7) 2_565 ?
U1 O1 2.343(7) . ?
U1 O5 2.398(7) . ?
U1 O6 2.445(7) 1_455 ?
U1 O8 2.451(7) . ?
U1 Rb1 4.4533(11) 2_666 ?
U1 Rb1 4.6330(11) 1_455 ?
U1 Rb1 4.6435(11) 1_545 ?
Cr1 O4 1.599(7) . ?
Cr1 O3 1.611(7) . ?
Cr1 O2 1.717(7) . ?
Cr1 O1 1.727(7) . ?
Cr1 Rb1 4.1437(19) 1_455 ?
I1 O7 1.782(7) . ?
I1 O6 1.843(6) . ?
I1 O5 1.845(7) . ?
I1 Rb1 4.1119(12) . ?
I1 Rb1 4.1335(12) 2_666 ?
I1 Rb1 4.2762(12) 1_545 ?
Rb1 O7 2.863(7) 2_666 ?
Rb1 O3 2.898(7) 2_665 ?
Rb1 O7 2.942(7) . ?
Rb1 O4 2.945(7) 2_565 ?
Rb1 O5 3.023(7) 1_565 ?
Rb1 O9 3.090(7) 2_666 ?
Rb1 O8 3.234(7) 1_565 ?
Rb1 O1 3.286(7) 1_655 ?
Rb1 I1 4.1335(12) 2_666 ?
Rb1 Cr1 4.1437(19) 1_655 ?
Rb1 I1 4.2762(12) 1_565 ?
O1 Rb1 3.286(7) 1_455 ?
O2 U1 2.314(7) 2_565 ?
O3 Rb1 2.898(7) 2_665 ?
O4 Rb1 2.945(7) 2_565 ?
O5 Rb1 3.023(7) 1_545 ?
O6 U1 2.445(7) 1_655 ?
O7 Rb1 2.863(7) 2_666 ?
O8 Rb1 3.234(7) 1_545 ?
O9 Rb1 3.090(7) 2_666 ?
